data_7155322
loop_
_publ_author_name
'Chi, Yongjian'
'Qiu, Lihua'
'Xu, Xinfang'

_publ_section_title
;
 Highly enantioselective synthesis of spirocyclopropyloxindoles via a
 Rh(ii)-catalyzed asymmetric cyclopropanation reaction.
;
_journal_issue 44
_journal_name_full 'Organic &amp; biomolecular chemistry'
_journal_page_first 10357
_journal_page_last 10361
_journal_paper_doi 10.1039/c6ob02160c
_journal_volume 14
_journal_year 2016
_chemical_absolute_configuration ad
_chemical_formula_moiety 'C21 H20 Cl N O3'
_chemical_formula_sum 'C21 H20 Cl N O3'
_chemical_formula_weight 369.83
_chemical_name_systematic
;
 ? 
;
_space_group_crystal_system orthorhombic
_space_group_IT_number 19
_space_group_name_Hall 'P 2ac 2ab'
_space_group_name_H-M_alt 'P 21 21 21'
_symmetry_space_group_name_Hall 'P 2ac 2ab'
_symmetry_space_group_name_H-M 'P 21 21 21'
_atom_sites_solution_hydrogens geom
_atom_sites_solution_primary direct
_atom_sites_solution_secondary difmap
_audit_creation_date 2016-01-04
_audit_creation_method
;
Olex2 1.2
(compiled 2015.01.26 svn.r3150 for OlexSys, GUI svn.r4998)
;
_audit_update_record
;
2016-01-18 deposited with the CCDC.
2016-10-18 downloaded from the CCDC.
;
_cell_angle_alpha 90.00
_cell_angle_beta 90.00
_cell_angle_gamma 90.00
_cell_formula_units_Z 4
_cell_length_a 11.3609(3)
_cell_length_b 11.3606(3)
_cell_length_c 14.5605(4)
_cell_measurement_reflns_used 9852
_cell_measurement_temperature 293(2)
_cell_measurement_theta_max 73.3840
_cell_measurement_theta_min 3.0210
_cell_volume 1879.27(9)
_computing_cell_refinement
;
CrysAlisPro, Agilent Technologies,
Version 1.171.36.32 (release 02-08-2013 CrysAlis171 .NET)
(compiled Aug  2 2013,16:46:58)
;
_computing_data_collection
;
CrysAlisPro, Agilent Technologies,
Version 1.171.36.32 (release 02-08-2013 CrysAlis171 .NET)
(compiled Aug  2 2013,16:46:58)
;
_computing_data_reduction
;
CrysAlisPro, Agilent Technologies,
Version 1.171.36.32 (release 02-08-2013 CrysAlis171 .NET)
(compiled Aug  2 2013,16:46:58)
;
_computing_molecular_graphics 'Olex2 (Dolomanov et al., 2009)'
_computing_publication_material 'Olex2 (Dolomanov et al., 2009)'
_computing_structure_refinement 'XL (Sheldrick, 2008)'
_computing_structure_solution 'XS (Sheldrick, 2008)'
_diffrn_ambient_temperature 293(2)
_diffrn_detector_area_resol_mean 10.4471
_diffrn_measured_fraction_theta_full 0.991
_diffrn_measured_fraction_theta_max 0.991
_diffrn_measurement_details
;
  1 omega -109.00  -10.00   1.0000    2.0000
omega____ theta____ kappa____ phi______ frames
    -      -39.9843  -57.0000 -150.0000 99

  2 omega  -70.00   36.00   1.0000    2.0000
omega____ theta____ kappa____ phi______ frames
    -      -39.9843   77.0000   30.0000 106

  3 omega  -45.00   36.00   1.0000    2.0000
omega____ theta____ kappa____ phi______ frames
    -      -39.9843   37.0000    0.0000 81

  4 omega  -41.00   28.00   1.0000    2.0000
omega____ theta____ kappa____ phi______ frames
    -      -39.9843   37.0000  150.0000 69

  5 omega   44.00   82.00   1.0000    2.0000
omega____ theta____ kappa____ phi______ frames
    -       39.9843 -125.0000 -180.0000 38

  6 omega   59.00   99.00   1.0000    4.0000
omega____ theta____ kappa____ phi______ frames
    -      105.9522  -45.0000 -120.0000 40

  7 omega   51.00   95.00   1.0000    4.0000
omega____ theta____ kappa____ phi______ frames
    -      105.9522  -45.0000  -30.0000 44

  8 omega   25.00   84.00   1.0000    4.0000
omega____ theta____ kappa____ phi______ frames
    -      105.9522  -94.0000 -150.0000 59

  9 omega   47.00  109.00   1.0000    4.0000
omega____ theta____ kappa____ phi______ frames
    -      105.9522  -94.0000  -90.0000 62

 10 omega   44.00   90.00   1.0000    4.0000
omega____ theta____ kappa____ phi______ frames
    -      105.9522  -30.0000   60.0000 46

 11 omega   52.00  116.00   1.0000    4.0000
omega____ theta____ kappa____ phi______ frames
    -      105.9522 -111.0000 -180.0000 64

 12 omega   75.00  174.00   1.0000    4.0000
omega____ theta____ kappa____ phi______ frames
    -      105.9522   30.0000  -30.0000 99

 13 omega   47.00  106.00   1.0000    4.0000
omega____ theta____ kappa____ phi______ frames
    -      105.9522  -94.0000    0.0000 59

 14 omega   77.00  178.00   1.0000    4.0000
omega____ theta____ kappa____ phi______ frames
    -      105.9522   30.0000   30.0000 101

 15 omega   22.00   94.00   1.0000    4.0000
omega____ theta____ kappa____ phi______ frames
    -      105.9522  -94.0000   90.0000 72

 16 omega  121.00  171.00   1.0000    4.0000
omega____ theta____ kappa____ phi______ frames
    -      105.9522   61.0000 -120.0000 50

 17 omega   59.00   87.00   1.0000    4.0000
omega____ theta____ kappa____ phi______ frames
    -      105.9522  -30.0000 -180.0000 28

 18 omega   76.00  108.00   1.0000    4.0000
omega____ theta____ kappa____ phi______ frames
    -      105.9522   61.0000 -120.0000 32

 19 omega -114.00  -10.00   1.0000    2.0000
omega____ theta____ kappa____ phi______ frames
    -      -39.9843  -57.0000  -60.0000 104

 20 omega -119.00   -6.00   1.0000    2.0000
omega____ theta____ kappa____ phi______ frames
    -      -39.9843  -77.0000   30.0000 113

 21 omega -116.00  -14.00   1.0000    2.0000
omega____ theta____ kappa____ phi______ frames
    -      -39.9843  -37.0000   90.0000 102

 22 omega   -4.00   82.00   1.0000    2.0000
omega____ theta____ kappa____ phi______ frames
    -       39.9843  -99.0000 -120.0000 86

 23 omega    6.00  119.00   1.0000    2.0000
omega____ theta____ kappa____ phi______ frames
    -       39.9843   77.0000 -180.0000 113

 24 omega   72.00  178.00   1.0000    4.0000
omega____ theta____ kappa____ phi______ frames
    -      105.9522   77.0000   60.0000 106

 25 omega   75.00  178.00   1.0000    4.0000
omega____ theta____ kappa____ phi______ frames
    -      105.9522   30.0000  150.0000 103

 26 omega   78.00  178.00   1.0000    4.0000
omega____ theta____ kappa____ phi______ frames
    -      105.9522   45.0000 -150.0000 100
;
_diffrn_measurement_device_type 'Xcalibur, Atlas, Gemini'
_diffrn_measurement_method '\w scans'
_diffrn_orient_matrix_UB_11 -0.1030229000
_diffrn_orient_matrix_UB_12 -0.0397462000
_diffrn_orient_matrix_UB_13 -0.0614895000
_diffrn_orient_matrix_UB_21 -0.0881978000
_diffrn_orient_matrix_UB_22 0.0446428000
_diffrn_orient_matrix_UB_23 0.0724266000
_diffrn_orient_matrix_UB_31 -0.0013264000
_diffrn_orient_matrix_UB_32 0.1217070000
_diffrn_orient_matrix_UB_33 -0.0465422000
_diffrn_radiation_monochromator graphite
_diffrn_radiation_type CuK\a
_diffrn_radiation_wavelength 1.54184
_diffrn_reflns_av_R_equivalents 0.0768
_diffrn_reflns_av_unetI/netI 0.0336
_diffrn_reflns_limit_h_max 14
_diffrn_reflns_limit_h_min -14
_diffrn_reflns_limit_k_max 13
_diffrn_reflns_limit_k_min -12
_diffrn_reflns_limit_l_max 17
_diffrn_reflns_limit_l_min -18
_diffrn_reflns_number 20872
_diffrn_reflns_theta_full 73.61
_diffrn_reflns_theta_max 73.61
_diffrn_reflns_theta_min 4.94
_diffrn_source 'Enhance (Cu) X-ray Source'
_exptl_absorpt_coefficient_mu 1.964
_exptl_absorpt_correction_T_max 1.00000
_exptl_absorpt_correction_T_min 0.15591
_exptl_absorpt_correction_type multi-scan
_exptl_absorpt_process_details
;
CrysAlisPro, Agilent Technologies,
Version 1.171.36.32 (release 02-08-2013 CrysAlis171 .NET)
(compiled Aug  2 2013,16:46:58)
Empirical absorption correction using spherical harmonics,
 implemented in SCALE3 ABSPACK scaling algorithm.
;
_exptl_crystal_colour 'clear light colourless'
_exptl_crystal_density_diffrn 1.307
_exptl_crystal_density_method 'not measured'
_exptl_crystal_description block
_exptl_crystal_F_000 776
_exptl_crystal_size_max 0.45
_exptl_crystal_size_mid 0.4
_exptl_crystal_size_min 0.15
_refine_diff_density_max 0.329
_refine_diff_density_min -0.390
_refine_diff_density_rms 0.048
_refine_ls_abs_structure_details 'Flack H D (1983), Acta Cryst. A39, 876-881'
_refine_ls_abs_structure_Flack -0.01(2)
_refine_ls_extinction_coef 0.0045(6)
_refine_ls_extinction_expression Fc^*^=kFc[1+0.001xFc^2^\l^3^/sin(2\q)]^-1/4^
_refine_ls_extinction_method SHELXL
_refine_ls_goodness_of_fit_ref 1.042
_refine_ls_hydrogen_treatment constr
_refine_ls_matrix_type full
_refine_ls_number_parameters 239
_refine_ls_number_reflns 3725
_refine_ls_number_restraints 48
_refine_ls_restrained_S_all 1.122
_refine_ls_R_factor_all 0.0512
_refine_ls_R_factor_gt 0.0478
_refine_ls_shift/su_max 0.000
_refine_ls_shift/su_mean 0.000
_refine_ls_structure_factor_coef Fsqd
_refine_ls_weighting_details 'calc w=1/[\s^2^(Fo^2^)+(0.0793P)^2^+0.4163P] where P=(Fo^2^+2Fc^2^)/3'
_refine_ls_weighting_scheme calc
_refine_ls_wR_factor_gt 0.1311
_refine_ls_wR_factor_ref 0.1361
_reflns_number_gt 3458
_reflns_number_total 3725
_reflns_threshold_expression >2sigma(I)
_cod_data_source_file c6ob02160c2.cif
_cod_data_source_block g151231a
_cod_depositor_comments 'Adding full bibliography for 7155321--7155323.cif.'
_cod_original_cell_volume 1879.28(9)
_cod_database_code 7155322
_reflns_odcompleteness_completeness 100.00
_reflns_odcompleteness_iscentric 1
_reflns_odcompleteness_theta 66.97
_olex2_refinement_description
;
1. Fixed Uiso
 At 1.2 times of:
  All C(H) groups, All C(H,H) groups
 At 1.5 times of:
  All C(H,H,H) groups
2. Rigid bond restraints
 C1, C2, C3, C4, C5, C6
 with sigma for 1-2 distances of 0.003 and sigma for 1-3 distances of 0.005
3. Uiso/Uaniso restraints and constraints
C1 \\sim C2 \\sim C3 \\sim C4 \\sim C5 \\sim C6: within 1.7A with sigma of
0.003 and sigma for terminal atoms of 0.01
4.a Ternary CH refined with riding coordinates:
 C7(H7)
4.b Secondary CH2 refined with riding coordinates:
 C8(H8A,H8B)
4.c Aromatic/amide H refined with riding coordinates:
 C2(H2), C3(H3), C4(H4), C5(H5), C12(H12), C13(H13), C14(H14), C15(H15)
4.d Idealised Me refined as rotating group:
 C19(H19A,H19B,H19C), C20(H20A,H20B,H20C), C21(H21A,H21B,H21C)
;
_olex2_date_sample_data_collection 2015-12-31
_olex2_submission_special_instructions 'No special instructions were received'

loop_
_space_group_symop_id
_space_group_symop_operation_xyz
1 'x, y, z'
2 '-x+1/2, -y, z+1/2'
3 'x+1/2, -y+1/2, -z'
4 '-x, y+1/2, -z+1/2'

loop_
_atom_site_label
_atom_site_type_symbol
_atom_site_fract_x
_atom_site_fract_y
_atom_site_fract_z
_atom_site_U_iso_or_equiv
_atom_site_adp_type
_atom_site_occupancy
_atom_site_calc_flag
_atom_site_refinement_flags_posn
_atom_site_refinement_flags_adp
C1 C 0.9661(3) 0.4157(3) 0.0782(2) 0.0679(7) Uani 1 d . U
C2 C 1.0318(4) 0.3616(3) 0.0107(3) 0.0848(8) Uani 1 d . U
H2 H 0.9963 0.3338 -0.0426 0.102 Uiso 1 calc R .
C3 C 1.1520(4) 0.3496(3) 0.0243(3) 0.0924(9) Uani 1 d . U
H3 H 1.1975 0.3123 -0.0201 0.111 Uiso 1 calc R .
C4 C 1.2049(4) 0.3920(4) 0.1022(3) 0.0887(9) Uani 1 d . U
H4 H 1.2857 0.3839 0.1101 0.106 Uiso 1 calc R .
C5 C 1.1378(3) 0.4472(3) 0.1696(3) 0.0749(7) Uani 1 d . U
H5 H 1.1741 0.4759 0.2222 0.090 Uiso 1 calc R .
C6 C 1.0164(3) 0.4599(2) 0.1587(2) 0.0598(6) Uani 1 d . U
C7 C 0.9410(2) 0.5163(2) 0.22909(19) 0.0517(6) Uani 1 d . .
H7 H 0.8768 0.4664 0.2514 0.062 Uiso 1 calc R .
C8 C 0.9832(3) 0.6037(3) 0.2968(2) 0.0603(7) Uani 1 d . .
H8A H 1.0662 0.6237 0.2958 0.072 Uiso 1 calc R .
H8B H 0.9481 0.6022 0.3575 0.072 Uiso 1 calc R .
C9 C 0.9076(2) 0.6473(2) 0.21800(17) 0.0433(5) Uani 1 d . .
C10 C 0.9484(2) 0.7264(2) 0.14467(16) 0.0407(5) Uani 1 d . .
C11 C 0.8536(2) 0.7980(2) 0.12005(16) 0.0396(5) Uani 1 d . .
C12 C 0.8643(2) 0.8845(2) 0.05341(18) 0.0505(6) Uani 1 d . .
H12 H 0.8008 0.9317 0.0369 0.061 Uiso 1 calc R .
C13 C 0.9738(3) 0.8976(3) 0.0123(2) 0.0579(7) Uani 1 d . .
H13 H 0.9833 0.9549 -0.0327 0.069 Uiso 1 calc R .
C14 C 1.0687(3) 0.8286(3) 0.0358(2) 0.0573(7) Uani 1 d . .
H14 H 1.1410 0.8396 0.0070 0.069 Uiso 1 calc R .
C15 C 1.0561(2) 0.7425(2) 0.1031(2) 0.0514(6) Uani 1 d . .
H15 H 1.1200 0.6960 0.1198 0.062 Uiso 1 calc R .
C16 C 0.7821(2) 0.6768(2) 0.23591(16) 0.0423(5) Uani 1 d . .
C17 C 0.6471(2) 0.8317(2) 0.17208(18) 0.0441(5) Uani 1 d . .
C18 C 0.4407(2) 0.8200(2) 0.21522(19) 0.0485(6) Uani 1 d . .
C19 C 0.4525(3) 0.9059(3) 0.2943(2) 0.0631(7) Uani 1 d . .
H19A H 0.5024 0.9701 0.2762 0.095 Uiso 1 calc GR .
H19B H 0.4865 0.8664 0.3462 0.095 Uiso 1 calc GR .
H19C H 0.3762 0.9356 0.3105 0.095 Uiso 1 calc GR .
C20 C 0.3937(3) 0.8777(3) 0.1289(2) 0.0627(7) Uani 1 d . .
H20A H 0.3123 0.8976 0.1375 0.094 Uiso 1 calc GR .
H20B H 0.4010 0.8241 0.0782 0.094 Uiso 1 calc GR .
H20C H 0.4379 0.9478 0.1163 0.094 Uiso 1 calc GR .
C21 C 0.3678(3) 0.7139(3) 0.2421(3) 0.0659(8) Uani 1 d . .
H21A H 0.4026 0.6764 0.2945 0.099 Uiso 1 calc GR .
H21B H 0.3652 0.6594 0.1917 0.099 Uiso 1 calc GR .
H21C H 0.2893 0.7387 0.2569 0.099 Uiso 1 calc GR .
Cl1 Cl 0.81477(8) 0.43179(10) 0.06028(7) 0.0879(3) Uani 1 d . .
N1 N 0.75220(17) 0.76521(17) 0.17174(14) 0.0414(4) Uani 1 d . .
O1 O 0.71857(17) 0.63579(17) 0.29395(14) 0.0564(5) Uani 1 d . .
O2 O 0.64648(18) 0.93399(17) 0.15051(16) 0.0646(6) Uani 1 d . .
O3 O 0.55820(14) 0.76604(15) 0.19736(13) 0.0477(4) Uani 1 d . .

loop_
_atom_site_aniso_label
_atom_site_aniso_U_11
_atom_site_aniso_U_22
_atom_site_aniso_U_33
_atom_site_aniso_U_23
_atom_site_aniso_U_13
_atom_site_aniso_U_12
C1 0.0780(16) 0.0464(13) 0.0793(15) 0.0085(12) 0.0269(13) 0.0009(12)
C2 0.1018(19) 0.0603(15) 0.0921(17) 0.0051(14) 0.0373(16) 0.0101(15)
C3 0.1018(19) 0.0684(17) 0.1069(19) 0.0172(15) 0.0460(16) 0.0306(16)
C4 0.0787(18) 0.0768(18) 0.1106(19) 0.0335(16) 0.0326(15) 0.0336(15)
C5 0.0677(14) 0.0643(15) 0.0928(16) 0.0317(13) 0.0169(13) 0.0266(13)
C6 0.0641(13) 0.0418(12) 0.0734(14) 0.0203(11) 0.0194(12) 0.0142(11)
C7 0.0496(14) 0.0448(13) 0.0606(14) 0.0163(11) 0.0051(11) 0.0068(11)
C8 0.0584(16) 0.0688(18) 0.0536(15) 0.0118(13) -0.0087(12) 0.0110(14)
C9 0.0397(12) 0.0409(12) 0.0493(12) 0.0050(9) -0.0033(10) 0.0007(9)
C10 0.0376(11) 0.0393(11) 0.0452(12) -0.0011(9) -0.0003(9) -0.0036(9)
C11 0.0383(11) 0.0367(11) 0.0437(11) -0.0026(9) -0.0015(9) -0.0027(9)
C12 0.0559(14) 0.0452(13) 0.0505(13) 0.0073(11) -0.0007(11) 0.0029(11)
C13 0.0685(18) 0.0534(15) 0.0517(14) 0.0086(12) 0.0068(12) -0.0113(13)
C14 0.0487(14) 0.0632(17) 0.0599(15) 0.0004(13) 0.0101(12) -0.0142(13)
C15 0.0388(12) 0.0526(14) 0.0629(15) 0.0012(12) 0.0018(11) -0.0051(11)
C16 0.0441(12) 0.0370(11) 0.0459(11) 0.0017(9) 0.0009(10) -0.0011(10)
C17 0.0392(11) 0.0409(13) 0.0520(12) -0.0024(10) 0.0006(10) 0.0021(9)
C18 0.0359(11) 0.0475(13) 0.0621(14) -0.0044(12) 0.0014(10) 0.0053(10)
C19 0.0581(16) 0.0664(18) 0.0647(16) -0.0135(15) 0.0071(13) 0.0021(14)
C20 0.0512(15) 0.0680(18) 0.0690(17) -0.0041(14) -0.0059(13) 0.0162(14)
C21 0.0453(14) 0.0602(17) 0.092(2) -0.0023(16) 0.0065(15) -0.0027(13)
Cl1 0.0743(5) 0.1062(7) 0.0832(6) -0.0179(5) 0.0107(4) -0.0263(5)
N1 0.0393(9) 0.0384(9) 0.0464(10) 0.0007(8) 0.0020(8) 0.0000(8)
O1 0.0540(11) 0.0528(10) 0.0622(11) 0.0138(9) 0.0118(9) -0.0016(8)
O2 0.0572(11) 0.0403(10) 0.0961(15) 0.0118(10) 0.0114(11) 0.0090(8)
O3 0.0353(8) 0.0396(8) 0.0682(11) -0.0025(8) 0.0009(7) 0.0041(7)

loop_
_atom_type_symbol
_atom_type_description
_atom_type_scat_dispersion_real
_atom_type_scat_dispersion_imag
_atom_type_scat_source
C C 0.0181 0.0091 'International Tables Vol C Tables 4.2.6.8 and 6.1.1.4'
H H 0.0000 0.0000 'International Tables Vol C Tables 4.2.6.8 and 6.1.1.4'
Cl Cl 0.3639 0.7018 'International Tables Vol C Tables 4.2.6.8 and 6.1.1.4'
N N 0.0311 0.0180 'International Tables Vol C Tables 4.2.6.8 and 6.1.1.4'
O O 0.0492 0.0322 'International Tables Vol C Tables 4.2.6.8 and 6.1.1.4'

loop_
_geom_angle_atom_site_label_1
_geom_angle_atom_site_label_2
_geom_angle_atom_site_label_3
_geom_angle
C2 C1 C6 122.4(4)
C2 C1 Cl1 118.2(3)
C6 C1 Cl1 119.4(2)
C1 C2 H2 120.8
C1 C2 C3 118.4(5)
C3 C2 H2 120.8
C2 C3 H3 119.5
C4 C3 C2 121.0(4)
C4 C3 H3 119.5
C3 C4 H4 120.0
C3 C4 C5 120.1(4)
C5 C4 H4 120.0
C4 C5 H5 119.7
C4 C5 C6 120.5(4)
C6 C5 H5 119.7
C1 C6 C7 119.9(3)
C5 C6 C1 117.6(3)
C5 C6 C7 122.5(3)
C6 C7 H7 114.1
C6 C7 C9 119.1(2)
C8 C7 C6 124.4(3)
C8 C7 H7 114.1
C8 C7 C9 60.18(17)
C9 C7 H7 114.1
C7 C8 H8A 117.6
C7 C8 H8B 117.6
C7 C8 C9 62.03(17)
H8A C8 H8B 114.7
C9 C8 H8A 117.6
C9 C8 H8B 117.6
C8 C9 C7 57.78(18)
C10 C9 C7 126.0(2)
C10 C9 C8 124.8(2)
C10 C9 C16 106.94(19)
C16 C9 C7 115.8(2)
C16 C9 C8 118.9(2)
C11 C10 C9 107.44(19)
C15 C10 C9 132.9(2)
C15 C10 C11 119.6(2)
C10 C11 N1 109.58(19)
C12 C11 C10 121.7(2)
C12 C11 N1 128.7(2)
C11 C12 H12 121.4
C11 C12 C13 117.1(2)
C13 C12 H12 121.4
C12 C13 H13 118.9
C14 C13 C12 122.2(2)
C14 C13 H13 118.9
C13 C14 H14 120.2
C13 C14 C15 119.6(2)
C15 C14 H14 120.2
C10 C15 C14 119.6(3)
C10 C15 H15 120.2
C14 C15 H15 120.2
N1 C16 C9 105.97(19)
O1 C16 C9 127.6(2)
O1 C16 N1 126.4(2)
O2 C17 N1 121.3(2)
O2 C17 O3 128.2(2)
O3 C17 N1 110.4(2)
C20 C18 C19 112.5(2)
C21 C18 C19 111.4(3)
C21 C18 C20 111.4(3)
O3 C18 C19 108.5(2)
O3 C18 C20 110.4(2)
O3 C18 C21 102.0(2)
C18 C19 H19A 109.5
C18 C19 H19B 109.5
C18 C19 H19C 109.5
H19A C19 H19B 109.5
H19A C19 H19C 109.5
H19B C19 H19C 109.5
C18 C20 H20A 109.5
C18 C20 H20B 109.5
C18 C20 H20C 109.5
H20A C20 H20B 109.5
H20A C20 H20C 109.5
H20B C20 H20C 109.5
C18 C21 H21A 109.5
C18 C21 H21B 109.5
C18 C21 H21C 109.5
H21A C21 H21B 109.5
H21A C21 H21C 109.5
H21B C21 H21C 109.5
C16 N1 C11 109.89(18)
C17 N1 C11 123.03(19)
C17 N1 C16 125.5(2)
C17 O3 C18 120.38(19)

loop_
_geom_bond_atom_site_label_1
_geom_bond_atom_site_label_2
_geom_bond_distance
C1 C2 1.379(5)
C1 C6 1.397(5)
C1 Cl1 1.748(4)
C2 H2 0.9300
C2 C3 1.387(7)
C3 H3 0.9300
C3 C4 1.371(7)
C4 H4 0.9300
C4 C5 1.392(5)
C5 H5 0.9300
C5 C6 1.396(5)
C6 C7 1.481(4)
C7 H7 0.9800
C7 C8 1.479(4)
C7 C9 1.544(3)
C8 H8A 0.9700
C8 H8B 0.9700
C8 C9 1.516(3)
C9 C10 1.471(3)
C9 C16 1.487(3)
C10 C11 1.396(3)
C10 C15 1.377(3)
C11 C12 1.386(3)
C11 N1 1.426(3)
C12 H12 0.9300
C12 C13 1.389(4)
C13 H13 0.9300
C13 C14 1.376(4)
C14 H14 0.9300
C14 C15 1.392(4)
C15 H15 0.9300
C16 N1 1.413(3)
C16 O1 1.206(3)
C17 N1 1.412(3)
C17 O2 1.204(3)
C17 O3 1.308(3)
C18 C19 1.515(4)
C18 C20 1.514(4)
C18 C21 1.514(4)
C18 O3 1.492(3)
C19 H19A 0.9600
C19 H19B 0.9600
C19 H19C 0.9600
C20 H20A 0.9600
C20 H20B 0.9600
C20 H20C 0.9600
C21 H21A 0.9600
C21 H21B 0.9600
C21 H21C 0.9600

loop_
_geom_torsion_atom_site_label_1
_geom_torsion_atom_site_label_2
_geom_torsion_atom_site_label_3
_geom_torsion_atom_site_label_4
_geom_torsion
C1 C2 C3 C4 -1.0(6)
C1 C6 C7 C8 -155.6(3)
C1 C6 C7 C9 -83.5(3)
C2 C1 C6 C5 -0.2(4)
C2 C1 C6 C7 -179.5(3)
C2 C3 C4 C5 0.5(6)
C3 C4 C5 C6 0.1(5)
C4 C5 C6 C1 -0.2(4)
C4 C5 C6 C7 179.0(3)
C5 C6 C7 C8 25.2(4)
C5 C6 C7 C9 97.2(3)
C6 C1 C2 C3 0.8(5)
C6 C7 C8 C9 106.7(3)
C6 C7 C9 C8 -115.2(3)
C6 C7 C9 C10 -3.1(4)
C6 C7 C9 C16 135.5(3)
C7 C8 C9 C10 -114.1(3)
C7 C8 C9 C16 103.8(3)
C7 C9 C10 C11 141.3(2)
C7 C9 C10 C15 -41.5(4)
C7 C9 C16 N1 -143.2(2)
C7 C9 C16 O1 37.8(4)
C8 C7 C9 C10 112.1(3)
C8 C7 C9 C16 -109.3(3)
C8 C9 C10 C11 -146.1(3)
C8 C9 C10 C15 31.2(4)
C8 C9 C16 N1 150.9(2)
C8 C9 C16 O1 -28.0(4)
C9 C10 C11 C12 178.7(2)
C9 C10 C11 N1 -2.4(3)
C9 C10 C15 C14 -178.1(3)
C9 C16 N1 C11 -4.3(2)
C9 C16 N1 C17 -170.3(2)
C10 C9 C16 N1 2.8(2)
C10 C9 C16 O1 -176.2(3)
C10 C11 C12 C13 -0.4(4)
C10 C11 N1 C16 4.3(3)
C10 C11 N1 C17 170.7(2)
C11 C10 C15 C14 -1.1(4)
C11 C12 C13 C14 -0.1(4)
C12 C11 N1 C16 -176.9(2)
C12 C11 N1 C17 -10.4(4)
C12 C13 C14 C15 0.0(5)
C13 C14 C15 C10 0.6(4)
C15 C10 C11 C12 1.0(4)
C15 C10 C11 N1 179.9(2)
C16 C9 C10 C11 -0.3(3)
C16 C9 C10 C15 177.0(3)
C19 C18 O3 C17 -62.1(3)
C20 C18 O3 C17 61.7(3)
C21 C18 O3 C17 -179.8(2)
Cl1 C1 C2 C3 179.4(3)
Cl1 C1 C6 C5 -178.8(2)
Cl1 C1 C6 C7 1.9(4)
N1 C11 C12 C13 -179.1(2)
N1 C17 O3 C18 171.7(2)
O1 C16 N1 C11 174.7(2)
O1 C16 N1 C17 8.7(4)
O2 C17 N1 C11 -20.9(4)
O2 C17 N1 C16 143.3(3)
O2 C17 O3 C18 -8.8(4)
O3 C17 N1 C11 158.5(2)
O3 C17 N1 C16 -37.2(3)
